data_7024357
loop_
_publ_author_name
'Qui\~nonero, David'
'Dey\`a, Pere M'
'Carranza, M. Pilar'
'Rodr\'iguez, Ana M'
'Jal\'on, F\'elix A'
'Manzano, Blanca R.'

_publ_section_title
;
 Experimental and computational study of the interplay between C-H/pi and
 anion-pi interactions.
;
_journal_issue 3
_journal_name_full 'Dalton transactions (Cambridge, England : 2003)'
_journal_page_first 794
_journal_page_last 806
_journal_paper_doi 10.1039/b915794h
_journal_volume 39
_journal_year 2010
_chemical_formula_sum 'C34 H48 B2 Cu F8 N16'
_chemical_formula_weight 918.04
_chemical_name_systematic
;
?
;
_space_group_IT_number 14
_symmetry_cell_setting monoclinic
_symmetry_space_group_name_Hall '-P 2yn'
_symmetry_space_group_name_H-M 'P 1 21/n 1'
_atom_sites_solution_hydrogens geom
_atom_sites_solution_primary direct
_atom_sites_solution_secondary difmap
_audit_creation_method SHELXL-97
_cell_angle_alpha 90.00
_cell_angle_beta 98.7320(10)
_cell_angle_gamma 90.00
_cell_formula_units_Z 4
_cell_length_a 8.26990(10)
_cell_length_b 31.5743(5)
_cell_length_c 16.2523(3)
_cell_measurement_temperature 180(2)
_cell_volume 4194.55(11)
_computing_cell_refinement 'Bruker SMART'
_computing_data_collection 'Bruker SMART'
_computing_data_reduction 'Bruker SAINT'
_computing_molecular_graphics 'Bruker SHELXTL'
_computing_publication_material 'Bruker SHELXTL'
_computing_structure_refinement 'SHELXL-97 (Sheldrick, 1997)'
_computing_structure_solution 'SHELXS-97 (Sheldrick, 1990)'
_diffrn_ambient_temperature 180(2)
_diffrn_measured_fraction_theta_full 0.960
_diffrn_measured_fraction_theta_max 0.960
_diffrn_measurement_device_type 'CCD area detector'
_diffrn_measurement_method 'omega and phi scans'
_diffrn_radiation_monochromator graphite
_diffrn_radiation_source 'fine-focus sealed tube'
_diffrn_radiation_type CuK\a
_diffrn_radiation_wavelength 1.54178
_diffrn_reflns_av_R_equivalents 0.0784
_diffrn_reflns_av_sigmaI/netI 0.0735
_diffrn_reflns_limit_h_max 10
_diffrn_reflns_limit_h_min -9
_diffrn_reflns_limit_k_max 37
_diffrn_reflns_limit_k_min -38
_diffrn_reflns_limit_l_max 19
_diffrn_reflns_limit_l_min -19
_diffrn_reflns_number 27074
_diffrn_reflns_theta_full 71.38
_diffrn_reflns_theta_max 71.38
_diffrn_reflns_theta_min 2.80
_exptl_absorpt_coefficient_mu 1.468
_exptl_absorpt_correction_T_max 0.7578
_exptl_absorpt_correction_T_min 0.6430
_exptl_absorpt_correction_type multi-scan
_exptl_absorpt_process_details SADABS
_exptl_crystal_colour blue
_exptl_crystal_density_diffrn 1.454
_exptl_crystal_density_method 'not measured'
_exptl_crystal_description prism
_exptl_crystal_F_000 1900
_exptl_crystal_size_max 0.33
_exptl_crystal_size_mid 0.28
_exptl_crystal_size_min 0.20
_refine_diff_density_max 0.509
_refine_diff_density_min -0.416
_refine_diff_density_rms 0.071
_refine_ls_extinction_method none
_refine_ls_goodness_of_fit_ref 0.901
_refine_ls_hydrogen_treatment constr
_refine_ls_matrix_type full
_refine_ls_number_parameters 562
_refine_ls_number_reflns 7832
_refine_ls_number_restraints 0
_refine_ls_restrained_S_all 0.901
_refine_ls_R_factor_all 0.0740
_refine_ls_R_factor_gt 0.0457
_refine_ls_shift/su_max 0.066
_refine_ls_shift/su_mean 0.001
_refine_ls_structure_factor_coef Fsqd
_refine_ls_weighting_details 'calc w=1/[\s^2^(Fo^2^)+(0.0848P)^2^+0.8682P] where P=(Fo^2^+2Fc^2^)/3'
_refine_ls_weighting_scheme calc
_refine_ls_wR_factor_gt 0.1135
_refine_ls_wR_factor_ref 0.1343
_reflns_number_gt 5609
_reflns_number_total 7832
_reflns_threshold_expression >2sigma(I)
_cod_data_source_file b915794h.txt
_cod_data_source_block 3
_cod_original_sg_symbol_H-M P21/n
_cod_database_code 7024357

loop_
_symmetry_equiv_pos_as_xyz
'x, y, z'
'-x+1/2, y+1/2, -z+1/2'
'-x, -y, -z'
'x-1/2, -y-1/2, z-1/2'

loop_
_atom_site_label
_atom_site_type_symbol
_atom_site_fract_x
_atom_site_fract_y
_atom_site_fract_z
_atom_site_U_iso_or_equiv
_atom_site_adp_type
_atom_site_occupancy
_atom_site_symmetry_multiplicity
_atom_site_calc_flag
_atom_site_refinement_flags
C1 C -0.1819(3) 0.18476(8) 0.26553(17) 0.0181(5) Uani 1 1 d .
C2 C 0.1748(3) 0.03652(8) 0.21086(17) 0.0170(5) Uani 1 1 d .
C3 C 0.1474(3) 0.02950(8) 0.34571(17) 0.0179(5) Uani 1 1 d .
C4 C 0.0720(3) 0.19956(8) 0.33060(17) 0.0172(5) Uani 1 1 d .
C5 C -0.1231(3) 0.24972(8) 0.31691(17) 0.0192(6) Uani 1 1 d .
C6 C -0.3339(4) 0.30394(9) 0.2916(2) 0.0264(6) Uani 1 1 d .
H6A H -0.3607 0.3285 0.3227 0.032 Uiso 1 1 calc R
H6B H -0.4124 0.2819 0.2982 0.032 Uiso 1 1 calc R
C7 C -0.3474(4) 0.31544(10) 0.2001(2) 0.0347(8) Uani 1 1 d .
H7A H -0.2695 0.3372 0.1933 0.052 Uiso 1 1 calc R
H7B H -0.4558 0.3255 0.1803 0.052 Uiso 1 1 calc R
H7C H -0.3253 0.2909 0.1688 0.052 Uiso 1 1 calc R
C8 C -0.0501(4) 0.32081(8) 0.3661(2) 0.0273(7) Uani 1 1 d .
H8A H -0.0799 0.3486 0.3433 0.033 Uiso 1 1 calc R
H8B H 0.0583 0.3141 0.3540 0.033 Uiso 1 1 calc R
C9 C -0.0471(5) 0.32163(11) 0.4589(2) 0.0398(8) Uani 1 1 d .
H9A H -0.1540 0.3287 0.4710 0.060 Uiso 1 1 calc R
H9B H 0.0302 0.3425 0.4832 0.060 Uiso 1 1 calc R
H9C H -0.0157 0.2943 0.4817 0.060 Uiso 1 1 calc R
C10 C -0.4471(3) 0.15796(9) 0.18518(18) 0.0201(6) Uani 1 1 d .
C11 C -0.4852(4) 0.11894(9) 0.15171(18) 0.0223(6) Uani 1 1 d .
H11 H -0.5835 0.1111 0.1197 0.027 Uiso 1 1 calc R
C12 C -0.3473(4) 0.09249(8) 0.17473(18) 0.0213(6) Uani 1 1 d .
C13 C -0.5480(4) 0.19727(9) 0.1802(2) 0.0258(6) Uani 1 1 d .
H13A H -0.6549 0.1915 0.1503 0.039 Uiso 1 1 calc R
H13B H -0.4965 0.2189 0.1517 0.039 Uiso 1 1 calc R
H13C H -0.5574 0.2068 0.2354 0.039 Uiso 1 1 calc R
C14 C -0.3274(4) 0.04692(9) 0.1548(2) 0.0339(8) Uani 1 1 d .
H14A H -0.2176 0.0381 0.1754 0.051 Uiso 1 1 calc R
H14B H -0.3488 0.0430 0.0955 0.051 Uiso 1 1 calc R
H14C H -0.4030 0.0303 0.1805 0.051 Uiso 1 1 calc R
C15 C 0.0660(3) 0.11849(8) 0.07334(18) 0.0205(6) Uani 1 1 d .
C16 C 0.1173(3) 0.08995(8) 0.01566(18) 0.0210(6) Uani 1 1 d .
H16 H 0.1161 0.0947 -0.0409 0.025 Uiso 1 1 calc R
C17 C 0.1690(3) 0.05411(8) 0.05876(17) 0.0199(6) Uani 1 1 d .
C18 C -0.0083(4) 0.16152(9) 0.0568(2) 0.0289(7) Uani 1 1 d .
H18A H -0.1253 0.1590 0.0462 0.043 Uiso 1 1 calc R
H18B H 0.0298 0.1737 0.0092 0.043 Uiso 1 1 calc R
H18C H 0.0230 0.1793 0.1044 0.043 Uiso 1 1 calc R
C19 C 0.2285(4) 0.01346(9) 0.02821(18) 0.0244(6) Uani 1 1 d .
H19A H 0.2251 0.0149 -0.0310 0.037 Uiso 1 1 calc R
H19B H 0.1599 -0.0093 0.0415 0.037 Uiso 1 1 calc R
H19C H 0.3390 0.0085 0.0544 0.037 Uiso 1 1 calc R
C20 C 0.2569(3) -0.02300(8) 0.27960(17) 0.0179(5) Uani 1 1 d .
C21 C 0.3695(4) -0.08002(9) 0.20418(18) 0.0225(6) Uani 1 1 d .
H21A H 0.4535 -0.1010 0.2217 0.027 Uiso 1 1 calc R
H21B H 0.4181 -0.0576 0.1753 0.027 Uiso 1 1 calc R
C22 C 0.2314(4) -0.10041(10) 0.1453(2) 0.0319(7) Uani 1 1 d .
H22A H 0.1860 -0.1233 0.1732 0.048 Uiso 1 1 calc R
H22B H 0.2729 -0.1111 0.0973 0.048 Uiso 1 1 calc R
H22C H 0.1479 -0.0797 0.1282 0.048 Uiso 1 1 calc R
C23 C 0.3093(4) -0.09118(8) 0.34874(19) 0.0234(6) Uani 1 1 d .
H23A H 0.2800 -0.1194 0.3281 0.028 Uiso 1 1 calc R
H23B H 0.2273 -0.0819 0.3817 0.028 Uiso 1 1 calc R
C24 C 0.4749(4) -0.09257(10) 0.4033(2) 0.0325(7) Uani 1 1 d .
H24A H 0.5579 -0.0986 0.3696 0.049 Uiso 1 1 calc R
H24B H 0.4749 -0.1143 0.4445 0.049 Uiso 1 1 calc R
H24C H 0.4968 -0.0657 0.4303 0.049 Uiso 1 1 calc R
C25 C 0.1492(3) 0.04078(8) 0.50018(17) 0.0180(5) Uani 1 1 d .
C26 C 0.0918(3) 0.07379(8) 0.54150(18) 0.0204(6) Uani 1 1 d .
H26 H 0.1007 0.0770 0.5989 0.025 Uiso 1 1 calc R
C27 C 0.0158(3) 0.10228(8) 0.48022(18) 0.0196(6) Uani 1 1 d .
C28 C 0.2436(4) 0.00254(9) 0.53393(18) 0.0224(6) Uani 1 1 d .
H28A H 0.2609 0.0035 0.5937 0.034 Uiso 1 1 calc R
H28B H 0.3474 0.0021 0.5143 0.034 Uiso 1 1 calc R
H28C H 0.1832 -0.0225 0.5155 0.034 Uiso 1 1 calc R
C29 C -0.0615(4) 0.14405(9) 0.49317(19) 0.0246(6) Uani 1 1 d .
H29A H 0.0222 0.1646 0.5108 0.037 Uiso 1 1 calc R
H29B H -0.1311 0.1412 0.5351 0.037 Uiso 1 1 calc R
H29C H -0.1254 0.1532 0.4419 0.037 Uiso 1 1 calc R
C30 C 0.4169(3) 0.13676(8) 0.37257(17) 0.0204(6) Uani 1 1 d .
C31 C 0.4804(4) 0.17268(9) 0.41794(19) 0.0239(6) Uani 1 1 d .
H31 H 0.5844 0.1754 0.4486 0.029 Uiso 1 1 calc R
C32 C 0.3598(3) 0.20282(8) 0.40835(18) 0.0214(6) Uani 1 1 d .
C33 C 0.4981(4) 0.09478(9) 0.36517(19) 0.0242(6) Uani 1 1 d .
H33A H 0.4806 0.0770 0.4109 0.036 Uiso 1 1 calc R
H33B H 0.6134 0.0989 0.3662 0.036 Uiso 1 1 calc R
H33C H 0.4524 0.0815 0.3137 0.036 Uiso 1 1 calc R
C34 C 0.3617(4) 0.24636(9) 0.4435(2) 0.0308(7) Uani 1 1 d .
H34A H 0.4674 0.2521 0.4750 0.046 Uiso 1 1 calc R
H34B H 0.2798 0.2486 0.4793 0.046 Uiso 1 1 calc R
H34C H 0.3392 0.2665 0.3990 0.046 Uiso 1 1 calc R
B2 B -0.1732(4) -0.05984(10) 0.2163(2) 0.0238(7) Uani 1 1 d .
N1 N -0.0276(3) 0.17077(7) 0.28733(14) 0.0183(5) Uani 1 1 d .
N2 N -0.2893(3) 0.15422(6) 0.22625(15) 0.0183(5) Uani 1 1 d .
N3 N -0.2281(3) 0.11385(7) 0.22000(15) 0.0200(5) Uani 1 1 d .
N4 N 0.0874(3) 0.10213(7) 0.14918(15) 0.0179(5) Uani 1 1 d .
N5 N 0.1511(3) 0.06215(7) 0.14050(14) 0.0172(5) Uani 1 1 d .
N6 N 0.1151(3) 0.05298(7) 0.27597(14) 0.0169(5) Uani 1 1 d .
N7 N 0.1060(3) 0.04967(7) 0.41638(14) 0.0178(5) Uani 1 1 d .
N8 N 0.0235(3) 0.08777(7) 0.40435(15) 0.0189(5) Uani 1 1 d .
N9 N 0.2649(3) 0.14363(7) 0.33589(15) 0.0192(5) Uani 1 1 d .
N10 N 0.2294(3) 0.18450(7) 0.35833(14) 0.0179(5) Uani 1 1 d .
N11 N -0.2375(3) 0.22252(7) 0.27660(15) 0.0204(5) Uani 1 1 d .
N12 N 0.0333(3) 0.23799(7) 0.34950(15) 0.0196(5) Uani 1 1 d .
N13 N -0.1680(3) 0.28912(7) 0.32608(16) 0.0216(5) Uani 1 1 d .
N14 N 0.2522(3) 0.00080(7) 0.20878(14) 0.0181(5) Uani 1 1 d .
N15 N 0.2132(3) -0.00793(7) 0.35211(15) 0.0194(5) Uani 1 1 d .
N16 N 0.3098(3) -0.06236(7) 0.27815(15) 0.0196(5) Uani 1 1 d .
F5 F -0.2694(2) -0.04039(6) 0.26799(12) 0.0341(4) Uani 1 1 d .
F6 F -0.0820(2) -0.02969(5) 0.18009(12) 0.0314(4) Uani 1 1 d .
F7 F -0.0651(3) -0.08795(6) 0.26212(13) 0.0452(5) Uani 1 1 d .
F8 F -0.2708(3) -0.08172(7) 0.15320(13) 0.0452(5) Uani 1 1 d .
Cu1 Cu 0.03654(5) 0.111589(12) 0.27661(2) 0.01793(12) Uani 1 1 d .
B1 B 0.1500(4) 0.28377(10) 0.1670(2) 0.0266(7) Uani 1 1 d .
F1 F 0.0410(3) 0.31549(7) 0.1774(2) 0.0701(8) Uani 1 1 d .
F2 F 0.2756(3) 0.28517(8) 0.23499(14) 0.0555(6) Uani 1 1 d .
F3 F 0.0717(3) 0.24516(6) 0.16672(13) 0.0455(5) Uani 1 1 d .
F4 F 0.2155(3) 0.28944(9) 0.09481(14) 0.0582(6) Uani 1 1 d .

loop_
_atom_site_aniso_label
_atom_site_aniso_U_11
_atom_site_aniso_U_22
_atom_site_aniso_U_33
_atom_site_aniso_U_23
_atom_site_aniso_U_13
_atom_site_aniso_U_12
C1 0.0192(14) 0.0179(12) 0.0165(13) 0.0024(11) 0.0011(10) 0.0000(10)
C2 0.0152(13) 0.0162(12) 0.0187(13) -0.0027(11) -0.0004(10) -0.0029(9)
C3 0.0165(13) 0.0198(12) 0.0173(13) -0.0012(11) 0.0021(11) -0.0040(10)
C4 0.0204(14) 0.0157(12) 0.0156(13) 0.0030(11) 0.0033(11) -0.0015(10)
C5 0.0202(14) 0.0174(12) 0.0197(14) 0.0008(11) 0.0024(11) -0.0004(10)
C6 0.0254(16) 0.0194(13) 0.0346(17) -0.0017(13) 0.0050(13) 0.0047(11)
C7 0.0345(18) 0.0289(16) 0.0384(19) 0.0087(15) -0.0019(15) 0.0059(13)
C8 0.0288(16) 0.0154(13) 0.0367(18) -0.0044(13) 0.0021(13) -0.0034(11)
C9 0.041(2) 0.0384(18) 0.040(2) -0.0141(16) 0.0056(16) -0.0054(15)
C10 0.0179(14) 0.0219(13) 0.0201(14) 0.0024(12) 0.0013(11) 0.0011(10)
C11 0.0192(14) 0.0232(13) 0.0235(15) 0.0005(12) 0.0007(11) -0.0012(10)
C12 0.0254(15) 0.0190(13) 0.0194(14) 0.0001(12) 0.0030(11) 0.0007(11)
C13 0.0223(15) 0.0196(13) 0.0331(17) -0.0011(13) -0.0029(12) 0.0032(11)
C14 0.0335(18) 0.0208(14) 0.045(2) -0.0078(14) -0.0025(15) 0.0004(12)
C15 0.0196(14) 0.0176(12) 0.0224(14) -0.0009(11) -0.0028(11) -0.0008(10)
C16 0.0247(15) 0.0227(13) 0.0149(13) 0.0025(11) 0.0009(11) -0.0009(11)
C17 0.0232(14) 0.0195(13) 0.0166(13) -0.0023(11) 0.0023(11) -0.0031(10)
C18 0.0364(18) 0.0207(14) 0.0275(16) 0.0028(13) -0.0023(13) 0.0063(12)
C19 0.0336(16) 0.0235(14) 0.0161(13) -0.0012(12) 0.0040(12) 0.0067(11)
C20 0.0166(13) 0.0165(12) 0.0200(14) -0.0028(11) 0.0013(11) -0.0030(10)
C21 0.0246(15) 0.0215(13) 0.0214(14) -0.0024(12) 0.0031(12) 0.0060(11)
C22 0.0329(18) 0.0322(16) 0.0280(16) -0.0072(14) -0.0036(14) 0.0056(13)
C23 0.0299(16) 0.0161(12) 0.0241(15) 0.0010(12) 0.0038(12) 0.0010(11)
C24 0.0401(19) 0.0280(15) 0.0268(16) 0.0025(14) -0.0038(14) -0.0003(13)
C25 0.0199(13) 0.0204(12) 0.0137(13) 0.0006(11) 0.0025(10) -0.0025(10)
C26 0.0203(14) 0.0225(13) 0.0178(14) -0.0012(12) 0.0006(11) -0.0004(10)
C27 0.0193(14) 0.0196(12) 0.0202(14) -0.0019(11) 0.0035(11) -0.0023(10)
C28 0.0265(15) 0.0206(13) 0.0189(14) 0.0016(11) -0.0003(12) 0.0021(11)
C29 0.0295(16) 0.0219(13) 0.0230(15) -0.0041(12) 0.0060(12) 0.0049(11)
C30 0.0226(14) 0.0214(13) 0.0173(13) 0.0022(12) 0.0035(11) 0.0011(11)
C31 0.0220(15) 0.0237(14) 0.0244(15) -0.0002(12) -0.0014(12) 0.0001(11)
C32 0.0217(15) 0.0193(13) 0.0223(14) -0.0029(12) 0.0001(12) -0.0021(10)
C33 0.0262(15) 0.0217(13) 0.0239(15) 0.0003(12) 0.0012(12) 0.0038(11)
C34 0.0252(16) 0.0219(14) 0.0406(19) -0.0090(14) -0.0102(14) -0.0015(11)
B2 0.0302(18) 0.0195(14) 0.0219(16) -0.0017(14) 0.0044(14) -0.0029(12)
N1 0.0182(12) 0.0184(11) 0.0177(11) -0.0032(9) 0.0003(9) -0.0011(8)
N2 0.0167(11) 0.0129(10) 0.0239(12) -0.0005(9) -0.0016(9) 0.0009(8)
N3 0.0228(12) 0.0163(11) 0.0205(12) -0.0008(10) 0.0021(10) 0.0024(9)
N4 0.0195(12) 0.0148(10) 0.0195(12) -0.0010(9) 0.0026(9) 0.0021(8)
N5 0.0201(12) 0.0148(10) 0.0167(11) -0.0016(9) 0.0034(9) 0.0001(8)
N6 0.0175(11) 0.0162(10) 0.0165(11) -0.0006(9) 0.0013(9) 0.0009(8)
N7 0.0234(12) 0.0131(10) 0.0172(11) 0.0005(9) 0.0038(9) 0.0010(8)
N8 0.0214(12) 0.0158(10) 0.0192(12) 0.0005(10) 0.0016(9) 0.0018(8)
N9 0.0216(12) 0.0151(10) 0.0204(12) -0.0015(10) 0.0020(10) -0.0004(8)
N10 0.0187(12) 0.0151(10) 0.0191(11) -0.0024(9) 0.0004(9) 0.0002(8)
N11 0.0195(12) 0.0173(10) 0.0238(12) 0.0005(10) 0.0017(10) 0.0006(9)
N12 0.0206(12) 0.0169(10) 0.0206(12) 0.0002(10) 0.0010(9) -0.0005(9)
N13 0.0239(13) 0.0158(10) 0.0251(13) -0.0001(10) 0.0032(10) 0.0007(9)
N14 0.0195(12) 0.0169(10) 0.0174(11) 0.0003(9) 0.0012(9) 0.0004(8)
N15 0.0243(12) 0.0158(10) 0.0183(12) -0.0019(9) 0.0041(9) -0.0011(9)
N16 0.0216(12) 0.0162(10) 0.0209(12) 0.0004(10) 0.0031(9) 0.0007(8)
F5 0.0397(11) 0.0371(10) 0.0263(9) -0.0046(8) 0.0082(8) 0.0033(8)
F6 0.0265(9) 0.0250(8) 0.0429(11) 0.0058(8) 0.0062(8) -0.0020(7)
F7 0.0588(14) 0.0399(11) 0.0395(12) 0.0133(9) 0.0163(10) 0.0182(9)
F8 0.0407(12) 0.0640(13) 0.0331(11) -0.0209(10) 0.0127(9) -0.0241(10)
Cu1 0.0190(2) 0.0175(2) 0.0168(2) -0.00175(16) 0.00114(15) 0.00114(15)
B1 0.0239(17) 0.0174(14) 0.038(2) 0.0036(15) 0.0045(15) 0.0014(12)
F1 0.0498(14) 0.0352(11) 0.130(3) 0.0172(14) 0.0290(15) 0.0148(10)
F2 0.0372(12) 0.0868(17) 0.0408(12) -0.0028(12) 0.0011(10) -0.0097(11)
F3 0.0748(15) 0.0258(9) 0.0366(11) -0.0055(9) 0.0110(11) -0.0156(9)
F4 0.0502(14) 0.0867(17) 0.0385(12) 0.0182(12) 0.0090(11) -0.0116(12)

loop_
_atom_type_symbol
_atom_type_description
_atom_type_scat_dispersion_real
_atom_type_scat_dispersion_imag
_atom_type_scat_source
C C 0.0181 0.0091 'International Tables Vol C Tables 4.2.6.8 and 6.1.1.4'
H H 0.0000 0.0000 'International Tables Vol C Tables 4.2.6.8 and 6.1.1.4'
B B 0.0090 0.0039 'International Tables Vol C Tables 4.2.6.8 and 6.1.1.4'
N N 0.0311 0.0180 'International Tables Vol C Tables 4.2.6.8 and 6.1.1.4'
F F 0.0727 0.0534 'International Tables Vol C Tables 4.2.6.8 and 6.1.1.4'
Cu Cu -1.9646 0.5888 'International Tables Vol C Tables 4.2.6.8 and 6.1.1.4'

loop_
_geom_angle_atom_site_label_1
_geom_angle_atom_site_label_2
_geom_angle_atom_site_label_3
_geom_angle
N11 C1 N1 127.3(2)
N11 C1 N2 118.9(2)
N1 C1 N2 113.9(2)
N14 C2 N6 126.8(3)
N14 C2 N5 119.5(3)
N6 C2 N5 113.6(2)
N15 C3 N6 126.5(3)
N15 C3 N7 120.0(2)
N6 C3 N7 113.5(2)
N12 C4 N1 126.6(3)
N12 C4 N10 119.5(2)
N1 C4 N10 113.9(2)
N13 C5 N11 117.5(2)
N13 C5 N12 118.6(2)
N11 C5 N12 123.9(2)
N13 C6 C7 111.9(3)
N13 C6 H6A 109.2
C7 C6 H6A 109.2
N13 C6 H6B 109.2
C7 C6 H6B 109.2
H6A C6 H6B 107.9
C6 C7 H7A 109.5
C6 C7 H7B 109.5
H7A C7 H7B 109.5
C6 C7 H7C 109.5
H7A C7 H7C 109.5
H7B C7 H7C 109.5
N13 C8 C9 111.2(3)
N13 C8 H8A 109.4
C9 C8 H8A 109.4
N13 C8 H8B 109.4
C9 C8 H8B 109.4
H8A C8 H8B 108.0
C8 C9 H9A 109.5
C8 C9 H9B 109.5
H9A C9 H9B 109.5
C8 C9 H9C 109.5
H9A C9 H9C 109.5
H9B C9 H9C 109.5
C11 C10 N2 105.1(2)
C11 C10 C13 129.6(3)
N2 C10 C13 125.4(2)
C10 C11 C12 107.4(2)
C10 C11 H11 126.3
C12 C11 H11 126.3
N3 C12 C11 110.4(2)
N3 C12 C14 121.1(3)
C11 C12 C14 128.5(3)
C10 C13 H13A 109.5
C10 C13 H13B 109.5
H13A C13 H13B 109.5
C10 C13 H13C 109.5
H13A C13 H13C 109.5
H13B C13 H13C 109.5
C12 C14 H14A 109.5
C12 C14 H14B 109.5
H14A C14 H14B 109.5
C12 C14 H14C 109.5
H14A C14 H14C 109.5
H14B C14 H14C 109.5
N4 C15 C16 111.0(2)
N4 C15 C18 121.0(3)
C16 C15 C18 128.0(3)
C17 C16 C15 106.9(2)
C17 C16 H16 126.5
C15 C16 H16 126.5
C16 C17 N5 105.7(2)
C16 C17 C19 129.7(3)
N5 C17 C19 124.7(2)
C15 C18 H18A 109.5
C15 C18 H18B 109.5
H18A C18 H18B 109.5
C15 C18 H18C 109.5
H18A C18 H18C 109.5
H18B C18 H18C 109.5
C17 C19 H19A 109.5
C17 C19 H19B 109.5
H19A C19 H19B 109.5
C17 C19 H19C 109.5
H19A C19 H19C 109.5
H19B C19 H19C 109.5
N16 C20 N14 118.0(3)
N16 C20 N15 118.3(2)
N14 C20 N15 123.7(2)
N16 C21 C22 111.2(2)
N16 C21 H21A 109.4
C22 C21 H21A 109.4
N16 C21 H21B 109.4
C22 C21 H21B 109.4
H21A C21 H21B 108.0
C21 C22 H22A 109.5
C21 C22 H22B 109.5
H22A C22 H22B 109.5
C21 C22 H22C 109.5
H22A C22 H22C 109.5
H22B C22 H22C 109.5
N16 C23 C24 111.5(2)
N16 C23 H23A 109.3
C24 C23 H23A 109.3
N16 C23 H23B 109.3
C24 C23 H23B 109.3
H23A C23 H23B 108.0
C23 C24 H24A 109.5
C23 C24 H24B 109.5
H24A C24 H24B 109.5
C23 C24 H24C 109.5
H24A C24 H24C 109.5
H24B C24 H24C 109.5
C26 C25 N7 105.8(2)
C26 C25 C28 129.6(3)
N7 C25 C28 124.6(2)
C25 C26 C27 106.8(2)
C25 C26 H26 126.6
C27 C26 H26 126.6
N8 C27 C26 110.8(2)
N8 C27 C29 121.2(3)
C26 C27 C29 128.0(3)
C25 C28 H28A 109.5
C25 C28 H28B 109.5
H28A C28 H28B 109.5
C25 C28 H28C 109.5
H28A C28 H28C 109.5
H28B C28 H28C 109.5
C27 C29 H29A 109.5
C27 C29 H29B 109.5
H29A C29 H29B 109.5
C27 C29 H29C 109.5
H29A C29 H29C 109.5
H29B C29 H29C 109.5
N9 C30 C31 110.9(2)
N9 C30 C33 121.0(2)
C31 C30 C33 128.1(3)
C32 C31 C30 107.0(2)
C32 C31 H31 126.5
C30 C31 H31 126.5
C31 C32 N10 105.5(2)
C31 C32 C34 129.3(3)
N10 C32 C34 125.3(3)
C30 C33 H33A 109.5
C30 C33 H33B 109.5
H33A C33 H33B 109.5
C30 C33 H33C 109.5
H33A C33 H33C 109.5
H33B C33 H33C 109.5
C32 C34 H34A 109.5
C32 C34 H34B 109.5
H34A C34 H34B 109.5
C32 C34 H34C 109.5
H34A C34 H34C 109.5
H34B C34 H34C 109.5
F5 B2 F7 109.9(3)
F5 B2 F8 110.2(3)
F7 B2 F8 109.4(3)
F5 B2 F6 110.5(2)
F7 B2 F6 108.4(3)
F8 B2 F6 108.5(3)
C1 N1 C4 113.3(2)
C1 N1 Cu1 123.29(18)
C4 N1 Cu1 122.45(18)
C10 N2 N3 112.0(2)
C10 N2 C1 130.6(2)
N3 N2 C1 117.1(2)
C12 N3 N2 105.1(2)
C12 N3 Cu1 144.18(19)
N2 N3 Cu1 110.17(16)
C15 N4 N5 105.1(2)
C15 N4 Cu1 143.88(19)
N5 N4 Cu1 110.54(16)
N4 N5 C17 111.3(2)
N4 N5 C2 117.1(2)
C17 N5 C2 131.4(2)
C2 N6 C3 113.7(2)
C2 N6 Cu1 122.19(18)
C3 N6 Cu1 122.56(18)
N8 N7 C25 111.4(2)
N8 N7 C3 117.2(2)
C25 N7 C3 131.0(2)
C27 N8 N7 105.2(2)
C27 N8 Cu1 140.04(18)
N7 N8 Cu1 109.46(17)
C30 N9 N10 105.0(2)
C30 N9 Cu1 143.54(18)
N10 N9 Cu1 109.72(16)
C32 N10 N9 111.7(2)
C32 N10 C4 131.1(2)
N9 N10 C4 117.2(2)
C1 N11 C5 114.1(2)
C4 N12 C5 114.3(2)
C5 N13 C8 120.8(2)
C5 N13 C6 121.3(2)
C8 N13 C6 117.7(2)
C2 N14 C20 113.9(2)
C3 N15 C20 114.2(2)
C20 N16 C23 122.1(2)
C20 N16 C21 121.5(2)
C23 N16 C21 116.4(2)
N1 Cu1 N6 174.50(9)
N1 Cu1 N4 107.89(9)
N6 Cu1 N4 75.85(9)
N1 Cu1 N8 100.80(9)
N6 Cu1 N8 75.49(9)
N4 Cu1 N8 151.31(8)
N1 Cu1 N9 75.62(9)
N6 Cu1 N9 99.84(9)
N4 Cu1 N9 101.44(9)
N8 Cu1 N9 84.73(9)
N1 Cu1 N3 75.24(9)
N6 Cu1 N3 109.34(9)
N4 Cu1 N3 86.11(9)
N8 Cu1 N3 102.17(9)
N9 Cu1 N3 150.82(8)
F4 B1 F1 111.1(3)
F4 B1 F3 110.9(3)
F1 B1 F3 109.2(3)
F4 B1 F2 109.1(3)
F1 B1 F2 107.6(3)
F3 B1 F2 108.8(3)

loop_
_geom_bond_atom_site_label_1
_geom_bond_atom_site_label_2
_geom_bond_distance
C1 N11 1.300(4)
C1 N1 1.346(4)
C1 N2 1.398(3)
C2 N14 1.300(3)
C2 N6 1.339(4)
C2 N5 1.390(4)
C3 N15 1.298(3)
C3 N6 1.347(4)
C3 N7 1.400(4)
C4 N12 1.304(3)
C4 N1 1.351(3)
C4 N10 1.395(4)
C5 N13 1.313(4)
C5 N11 1.369(4)
C5 N12 1.372(4)
C6 N13 1.476(4)
C6 C7 1.519(5)
C6 H6A 0.9700
C6 H6B 0.9700
C7 H7A 0.9600
C7 H7B 0.9600
C7 H7C 0.9600
C8 N13 1.478(4)
C8 C9 1.505(5)
C8 H8A 0.9700
C8 H8B 0.9700
C9 H9A 0.9600
C9 H9B 0.9600
C9 H9C 0.9600
C10 C11 1.364(4)
C10 N2 1.378(4)
C10 C13 1.490(4)
C11 C12 1.417(4)
C11 H11 0.9300
C12 N3 1.322(4)
C12 C14 1.489(4)
C13 H13A 0.9600
C13 H13B 0.9600
C13 H13C 0.9600
C14 H14A 0.9600
C14 H14B 0.9600
C14 H14C 0.9600
C15 N4 1.323(4)
C15 C16 1.411(4)
C15 C18 1.499(4)
C16 C17 1.365(4)
C16 H16 0.9300
C17 N5 1.382(4)
C17 C19 1.487(4)
C18 H18A 0.9600
C18 H18B 0.9600
C18 H18C 0.9600
C19 H19A 0.9600
C19 H19B 0.9600
C19 H19C 0.9600
C20 N16 1.319(3)
C20 N14 1.370(4)
C20 N15 1.370(4)
C21 N16 1.476(4)
C21 C22 1.517(4)
C21 H21A 0.9700
C21 H21B 0.9700
C22 H22A 0.9600
C22 H22B 0.9600
C22 H22C 0.9600
C23 N16 1.465(4)
C23 C24 1.515(4)
C23 H23A 0.9700
C23 H23B 0.9700
C24 H24A 0.9600
C24 H24B 0.9600
C24 H24C 0.9600
C25 C26 1.364(4)
C25 N7 1.383(3)
C25 C28 1.496(4)
C26 C27 1.416(4)
C26 H26 0.9300
C27 N8 1.326(4)
C27 C29 1.494(4)
C28 H28A 0.9600
C28 H28B 0.9600
C28 H28C 0.9600
C29 H29A 0.9600
C29 H29B 0.9600
C29 H29C 0.9600
C30 N9 1.325(4)
C30 C31 1.410(4)
C30 C33 1.499(4)
C31 C32 1.370(4)
C31 H31 0.9300
C32 N10 1.376(4)
C32 C34 1.488(4)
C33 H33A 0.9600
C33 H33B 0.9600
C33 H33C 0.9600
C34 H34A 0.9600
C34 H34B 0.9600
C34 H34C 0.9600
B2 F5 1.385(4)
B2 F7 1.392(4)
B2 F8 1.389(4)
B2 F6 1.399(4)
N1 Cu1 1.957(2)
N2 N3 1.381(3)
N3 Cu1 2.243(2)
N4 N5 1.383(3)
N4 Cu1 2.196(2)
N6 Cu1 1.962(2)
N7 N8 1.382(3)
N8 Cu1 2.226(2)
N9 N10 1.384(3)
N9 Cu1 2.228(2)
B1 F4 1.377(5)
B1 F1 1.375(4)
B1 F3 1.380(4)
B1 F2 1.398(4)

loop_
_geom_torsion_atom_site_label_1
_geom_torsion_atom_site_label_2
_geom_torsion_atom_site_label_3
_geom_torsion_atom_site_label_4
_geom_torsion
N2 C10 C11 C12 0.5(3)
C13 C10 C11 C12 -179.9(3)
C10 C11 C12 N3 -0.4(3)
C10 C11 C12 C14 179.2(3)
N4 C15 C16 C17 1.4(3)
C18 C15 C16 C17 -176.9(3)
C15 C16 C17 N5 -1.2(3)
C15 C16 C17 C19 177.1(3)
N7 C25 C26 C27 -0.6(3)
C28 C25 C26 C27 178.0(3)
C25 C26 C27 N8 0.7(3)
C25 C26 C27 C29 -177.9(3)
N9 C30 C31 C32 0.2(3)
C33 C30 C31 C32 -177.9(3)
C30 C31 C32 N10 0.0(3)
C30 C31 C32 C34 179.5(3)
N11 C1 N1 C4 5.2(4)
N2 C1 N1 C4 -175.4(2)
N11 C1 N1 Cu1 174.1(2)
N2 C1 N1 Cu1 -6.5(3)
N12 C4 N1 C1 -2.1(4)
N10 C4 N1 C1 176.0(2)
N12 C4 N1 Cu1 -171.1(2)
N10 C4 N1 Cu1 6.9(3)
C11 C10 N2 N3 -0.5(3)
C13 C10 N2 N3 179.9(3)
C11 C10 N2 C1 173.6(3)
C13 C10 N2 C1 -6.1(5)
N11 C1 N2 C10 9.9(5)
N1 C1 N2 C10 -169.6(3)
N11 C1 N2 N3 -176.3(2)
N1 C1 N2 N3 4.2(4)
C11 C12 N3 N2 0.0(3)
C14 C12 N3 N2 -179.5(3)
C11 C12 N3 Cu1 -170.2(2)
C14 C12 N3 Cu1 10.3(5)
C10 N2 N3 C12 0.3(3)
C1 N2 N3 C12 -174.6(2)
C10 N2 N3 Cu1 174.22(18)
C1 N2 N3 Cu1 -0.7(3)
C16 C15 N4 N5 -0.9(3)
C18 C15 N4 N5 177.5(2)
C16 C15 N4 Cu1 -171.4(2)
C18 C15 N4 Cu1 7.1(5)
C15 N4 N5 C17 0.1(3)
Cu1 N4 N5 C17 174.14(17)
C15 N4 N5 C2 -175.6(2)
Cu1 N4 N5 C2 -1.6(3)
C16 C17 N5 N4 0.7(3)
C19 C17 N5 N4 -177.7(3)
C16 C17 N5 C2 175.6(3)
C19 C17 N5 C2 -2.8(5)
N14 C2 N5 N4 -171.8(2)
N6 C2 N5 N4 6.8(3)
N14 C2 N5 C17 13.6(4)
N6 C2 N5 C17 -167.8(3)
N14 C2 N6 C3 2.6(4)
N5 C2 N6 C3 -175.9(2)
N14 C2 N6 Cu1 168.7(2)
N5 C2 N6 Cu1 -9.8(3)
N15 C3 N6 C2 -7.4(4)
N7 C3 N6 C2 171.2(2)
N15 C3 N6 Cu1 -173.4(2)
N7 C3 N6 Cu1 5.2(3)
C26 C25 N7 N8 0.4(3)
C28 C25 N7 N8 -178.3(2)
C26 C25 N7 C3 172.3(3)
C28 C25 N7 C3 -6.4(5)
N15 C3 N7 N8 -174.5(2)
N6 C3 N7 N8 6.8(3)
N15 C3 N7 C25 14.0(4)
N6 C3 N7 C25 -164.7(3)
C26 C27 N8 N7 -0.4(3)
C29 C27 N8 N7 178.3(2)
C26 C27 N8 Cu1 -149.8(2)
C29 C27 N8 Cu1 28.9(4)
C25 N7 N8 C27 0.0(3)
C3 N7 N8 C27 -173.1(2)
C25 N7 N8 Cu1 159.68(18)
C3 N7 N8 Cu1 -13.4(3)
C31 C30 N9 N10 -0.4(3)
C33 C30 N9 N10 177.9(2)
C31 C30 N9 Cu1 -162.2(3)
C33 C30 N9 Cu1 16.2(5)
C31 C32 N10 N9 -0.2(3)
C34 C32 N10 N9 -179.7(3)
C31 C32 N10 C4 177.2(3)
C34 C32 N10 C4 -2.4(5)
C30 N9 N10 C32 0.4(3)
Cu1 N9 N10 C32 168.98(18)
C30 N9 N10 C4 -177.4(2)
Cu1 N9 N10 C4 -8.8(3)
N12 C4 N10 C32 3.4(4)
N1 C4 N10 C32 -174.8(3)
N12 C4 N10 N9 -179.4(2)
N1 C4 N10 N9 2.4(3)
N1 C1 N11 C5 -1.7(4)
N2 C1 N11 C5 178.9(2)
N13 C5 N11 C1 176.2(3)
N12 C5 N11 C1 -5.2(4)
N1 C4 N12 C5 -3.8(4)
N10 C4 N12 C5 178.2(2)
N13 C5 N12 C4 -173.7(3)
N11 C5 N12 C4 7.8(4)
N11 C5 N13 C8 -177.7(3)
N12 C5 N13 C8 3.7(4)
N11 C5 N13 C6 -2.1(4)
N12 C5 N13 C6 179.2(3)
C9 C8 N13 C5 -88.8(3)
C9 C8 N13 C6 95.5(3)
C7 C6 N13 C5 -82.8(3)
C7 C6 N13 C8 92.9(3)
N6 C2 N14 C20 6.2(4)
N5 C2 N14 C20 -175.3(2)
N16 C20 N14 C2 169.5(2)
N15 C20 N14 C2 -11.9(4)
N6 C3 N15 C20 2.4(4)
N7 C3 N15 C20 -176.2(2)
N16 C20 N15 C3 -173.5(2)
N14 C20 N15 C3 8.0(4)
N14 C20 N16 C23 -175.9(2)
N15 C20 N16 C23 5.5(4)
N14 C20 N16 C21 2.7(4)
N15 C20 N16 C21 -175.9(2)
C24 C23 N16 C20 -97.0(3)
C24 C23 N16 C21 84.4(3)
C22 C21 N16 C20 -90.2(3)
C22 C21 N16 C23 88.5(3)
C1 N1 Cu1 N6 -142.3(10)
C4 N1 Cu1 N6 25.7(12)
C1 N1 Cu1 N4 85.5(2)
C4 N1 Cu1 N4 -106.5(2)
C1 N1 Cu1 N8 -95.2(2)
C4 N1 Cu1 N8 72.7(2)
C1 N1 Cu1 N9 -176.9(2)
C4 N1 Cu1 N9 -8.9(2)
C1 N1 Cu1 N3 4.6(2)
C4 N1 Cu1 N3 172.6(2)
C2 N6 Cu1 N1 -126.5(10)
C3 N6 Cu1 N1 38.4(11)
C2 N6 Cu1 N4 6.9(2)
C3 N6 Cu1 N4 171.7(2)
C2 N6 Cu1 N8 -174.4(2)
C3 N6 Cu1 N8 -9.6(2)
C2 N6 Cu1 N9 -92.5(2)
C3 N6 Cu1 N9 72.3(2)
C2 N6 Cu1 N3 87.5(2)
C3 N6 Cu1 N3 -107.6(2)
C15 N4 Cu1 N1 -16.6(3)
N5 N4 Cu1 N1 173.28(16)
C15 N4 Cu1 N6 167.6(3)
N5 N4 Cu1 N6 -2.53(16)
C15 N4 Cu1 N8 165.0(3)
N5 N4 Cu1 N8 -5.2(3)
C15 N4 Cu1 N9 -95.0(3)
N5 N4 Cu1 N9 94.87(17)
C15 N4 Cu1 N3 56.6(3)
N5 N4 Cu1 N3 -113.60(17)
C27 N8 Cu1 N1 -15.5(3)
N7 N8 Cu1 N1 -164.04(16)
C27 N8 Cu1 N6 160.4(3)
N7 N8 Cu1 N6 11.80(16)
C27 N8 Cu1 N4 163.0(3)
N7 N8 Cu1 N4 14.5(3)
C27 N8 Cu1 N9 58.8(3)
N7 N8 Cu1 N9 -89.80(17)
C27 N8 Cu1 N3 -92.5(3)
N7 N8 Cu1 N3 118.91(16)
C30 N9 Cu1 N1 170.3(4)
N10 N9 Cu1 N1 9.04(17)
C30 N9 Cu1 N6 -6.5(3)
N10 N9 Cu1 N6 -167.79(17)
C30 N9 Cu1 N4 -83.9(3)
N10 N9 Cu1 N4 114.81(17)
C30 N9 Cu1 N8 67.8(3)
N10 N9 Cu1 N8 -93.54(17)
C30 N9 Cu1 N3 173.4(3)
N10 N9 Cu1 N3 12.1(3)
C12 N3 Cu1 N1 168.1(4)
N2 N3 Cu1 N1 -1.85(17)
C12 N3 Cu1 N6 -15.1(4)
N2 N3 Cu1 N6 174.97(17)
C12 N3 Cu1 N4 58.4(3)
N2 N3 Cu1 N4 -111.50(18)
C12 N3 Cu1 N8 -93.8(3)
N2 N3 Cu1 N8 96.28(18)
C12 N3 Cu1 N9 165.0(3)
N2 N3 Cu1 N9 -4.9(3)
